data_1518184
loop_
_publ_author_name
'Luo, Jian-Guang'
'Wang, Xiao-Bing'
'Xu, Ya-Ming'
'U'Ren, Jana M'
'Arnold, A. Elizabeth'
'Kong, Ling-Yi'
'Gunatilaka, A. A. Leslie'

_publ_section_title
;
 Delitschiapyrone A, a pyrone-naphthalenone adduct bearing a new
 pentacyclic ring system from the leaf-associated fungus Delitschia sp.
 FL1581.
;
_journal_issue 22
_journal_name_full 'Organic letters'
_journal_page_first 5944
_journal_page_last 5947
_journal_paper_doi 10.1021/ol502973c
_journal_volume 16
_journal_year 2014
_chemical_formula_moiety 'C24 H26 O9, H O0.5'
_chemical_formula_sum 'C24 H27 O9.5'
_chemical_formula_weight 467.45
_chemical_name_systematic
;
 ?
;
_space_group_crystal_system orthorhombic
_space_group_IT_number 18
_space_group_name_Hall 'P 2 2ab'
_space_group_name_H-M_alt 'P 21 21 2'
_symmetry_space_group_name_Hall 'P 2 2ab'
_symmetry_space_group_name_H-M 'P 21 21 2'
_atom_sites_solution_hydrogens mixed
_atom_sites_solution_primary direct
_audit_creation_date 2014-04-30
_audit_creation_method
;



Olex2 1.2
(compiled 2014.03.20 svn.r2914 for OlexSys, GUI svn.r4816)
;
_cell_angle_alpha 90
_cell_angle_beta 90
_cell_angle_gamma 90
_cell_formula_units_Z 4
_cell_length_a 14.1928(13)
_cell_length_b 17.7023(16)
_cell_length_c 10.7282(10)
_cell_measurement_reflns_used 1420
_cell_measurement_temperature 120(2)
_cell_measurement_theta_max 19.77
_cell_measurement_theta_min 2.22
_cell_volume 2695.4(4)
_computing_data_reduction 'SAINT v7.68A (Bruker, 2009)'
_computing_molecular_graphics 'Olex2 (Dolomanov et al., 2009)'
_computing_publication_material 'Olex2 (Dolomanov et al., 2009)'
_computing_structure_refinement 'ShelXL (Sheldrick, 2008)'
_computing_structure_solution 'ShelXT (Sheldrick, 2008)'
_diffrn_ambient_temperature 119.99
_diffrn_measured_fraction_theta_full 0.998
_diffrn_measured_fraction_theta_max 0.999
_diffrn_measurement_device_type 'Bruker APEX-II CCD'
_diffrn_measurement_method '\f and \w scans'
_diffrn_radiation_monochromator graphite
_diffrn_radiation_type MoK\a
_diffrn_radiation_wavelength 0.71073
_diffrn_reflns_av_R_equivalents 0.0414
_diffrn_reflns_av_unetI/netI 0.0719
_diffrn_reflns_Laue_measured_fraction_full 0.998
_diffrn_reflns_Laue_measured_fraction_max 0.999
_diffrn_reflns_limit_h_max 14
_diffrn_reflns_limit_h_min -14
_diffrn_reflns_limit_k_max 17
_diffrn_reflns_limit_k_min -18
_diffrn_reflns_limit_l_max 11
_diffrn_reflns_limit_l_min -8
_diffrn_reflns_number 7596
_diffrn_reflns_point_group_measured_fraction_full 0.998
_diffrn_reflns_point_group_measured_fraction_max 0.999
_diffrn_reflns_theta_full 17.500
_diffrn_reflns_theta_max 20.813
_diffrn_reflns_theta_min 1.839
_diffrn_standards_number 0
_exptl_absorpt_coefficient_mu 0.089
_exptl_absorpt_correction_T_max 0.7449
_exptl_absorpt_correction_T_min 0.5073
_exptl_absorpt_correction_type multi-scan
_exptl_absorpt_process_details
'SADABS-2008/1 (Bruker,2008) was used for absorption correction. wR2(int) was 0.0645 before and 0.0442 after correction. The Ratio of minimum to maximum transmission is 0.6810. The \l/2 correction factor is 0.0015.'
_exptl_crystal_density_diffrn 1.152
_exptl_crystal_F_000 988
_exptl_crystal_size_max 0.20
_exptl_crystal_size_mid 0.15
_exptl_crystal_size_min 0.04
_refine_diff_density_max 0.299
_refine_diff_density_min -0.267
_refine_diff_density_rms 0.066
_refine_ls_extinction_method none
_refine_ls_goodness_of_fit_ref 1.167
_refine_ls_hydrogen_treatment mixed
_refine_ls_matrix_type full
_refine_ls_number_parameters 146
_refine_ls_number_reflns 2828
_refine_ls_number_restraints 1
_refine_ls_restrained_S_all 1.167
_refine_ls_R_factor_all 0.0924
_refine_ls_R_factor_gt 0.0774
_refine_ls_shift/su_max 0.054
_refine_ls_shift/su_mean 0.002
_refine_ls_structure_factor_coef Fsqd
_refine_ls_weighting_details
;
 w=1/[\s^2^(Fo^2^)+(0.0545P)^2^+6.8724P]
 where P=(Fo^2^+2Fc^2^)/3
;
_refine_ls_weighting_scheme calc
_refine_ls_wR_factor_gt 0.1827
_refine_ls_wR_factor_ref 0.1894
_reflns_Friedel_coverage 0.727
_reflns_Friedel_fraction_full 0.999
_reflns_Friedel_fraction_max 0.999
_reflns_number_gt 2288
_reflns_number_total 2828
_reflns_threshold_expression 'I > 2\s(I)'
_cod_data_source_file ol502973c_si_002.cif
_cod_data_source_block final
_cod_depositor_comments 'Adding full bibliography for 1518184.cif.'
_cod_original_formula_sum 'C24 H27 O9.50'
_cod_database_code 1518184
_shelxl_version_number 2012-9
_shelx_space_group_comment
;
The symmetry employed for this shelxl refinement is uniquely defined
by the following loop, which should always be used as a source of
symmetry information in preference to the above space-group names.
They are only intended as comments.
;
_olex2_refinement_description
;
1. Fixed Uiso
 At 1.2 times of:
  All C(H) groups, All C(H,H) groups
 At 1.5 times of:
  All C(H,H,H) groups, All O(H) groups
2. Restrained distances
 O1W-H1W
 0.88 with sigma of 0.02
3. Rigid bond restraints
 All non-hydrogen atoms
 with sigma for 1-2 distances of 0.01 and sigma for 1-3 distances of 0.01
4.a Ternary CH refined with riding coordinates:
 C11(H11), C14(H14), C18(H18)
4.b Secondary CH2 refined with riding coordinates:
 C17(H17A,H17B), C19(H19A,H19B), C2(H2A,H2B)
4.c Aromatic/amide H refined with riding coordinates:
 C22(H22), C7(H7)
4.d Idealised Me refined as rotating group:
 C20(H20A,H20B,H20C), C24(H24A,H24B,H24C), C1(H1A,H1B,H1C), C9(H9A,H9B,H9C)
4.e Idealised tetrahedral OH refined as rotating group:
 O5(H5), O2(H2), O4(H4)
;

loop_
_space_group_symop_operation_xyz
'x, y, z'
'-x, -y, z'
'-x+1/2, y+1/2, -z'
'x+1/2, -y+1/2, -z'

loop_
_atom_site_label
_atom_site_type_symbol
_atom_site_fract_x
_atom_site_fract_y
_atom_site_fract_z
_atom_site_U_iso_or_equiv
_atom_site_adp_type
_atom_site_occupancy
_atom_site_site_symmetry_order
_atom_site_calc_flag
_atom_site_refinement_flags_posn
_atom_site_refinement_flags_adp
_atom_site_refinement_flags_occupancy
O6 O 0.2651(5) 0.9598(4) 0.0498(6) 0.0362(18) Uiso 1 1 d . U .
O7 O 0.1335(5) 0.7289(4) 0.2035(6) 0.0328(18) Uiso 1 1 d . U .
O3 O 0.4298(5) 0.7350(4) -0.0347(6) 0.0338(18) Uiso 1 1 d . U .
O9 O 0.1893(5) 0.7085(4) -0.1680(7) 0.0412(19) Uiso 1 1 d . U .
O5 O 0.4167(5) 0.9551(4) 0.1265(7) 0.0428(19) Uiso 1 1 d . U .
H5 H 0.4527 0.9547 0.0644 0.064 Uiso 1 1 calc GR . .
O2 O 0.5116(5) 0.6593(4) 0.1406(7) 0.0435(19) Uiso 1 1 d . U .
H2 H 0.4721 0.6333 0.1013 0.065 Uiso 1 1 calc GR . .
O8 O 0.0656(5) 0.6180(4) 0.2113(7) 0.044(2) Uiso 1 1 d . U .
O4 O 0.3033(5) 0.9355(4) 0.3196(7) 0.046(2) Uiso 1 1 d . U .
H4 H 0.3589 0.9426 0.3436 0.069 Uiso 1 1 calc GR . .
O1 O 0.4506(6) 0.7223(5) 0.5514(9) 0.073(3) Uiso 1 1 d . U .
C15 C 0.1962(7) 0.7783(5) 0.0147(9) 0.026(2) Uiso 1 1 d . U .
C23 C 0.1063(7) 0.6633(6) 0.1431(9) 0.030(3) Uiso 1 1 d . U .
C5 C 0.4108(7) 0.7639(5) 0.1784(9) 0.028(2) Uiso 1 1 d . U .
C13 C 0.3019(7) 0.8772(5) 0.2274(9) 0.030(3) Uiso 1 1 d . U .
C11 C 0.3526(7) 0.8532(5) 0.0037(9) 0.025(2) Uiso 1 1 d . U .
H11 H 0.3943 0.8770 -0.0604 0.031 Uiso 1 1 calc R . .
C16 C 0.1785(7) 0.7870(5) 0.1337(9) 0.031(3) Uiso 1 1 d . U .
C22 C 0.1246(6) 0.6559(5) 0.0137(9) 0.024(2) Uiso 1 1 d . U .
H22 H 0.1070 0.6113 -0.0296 0.028 Uiso 1 1 calc R . .
C10 C 0.4014(7) 0.7783(5) 0.0467(9) 0.026(2) Uiso 1 1 d . U .
C6 C 0.3675(7) 0.8126(6) 0.2657(10) 0.032(3) Uiso 1 1 d . U .
C14 C 0.2545(7) 0.8415(5) -0.0572(10) 0.035(3) Uiso 1 1 d . U .
H14 H 0.2618 0.8275 -0.1470 0.042 Uiso 1 1 calc R . .
C21 C 0.1681(7) 0.7140(5) -0.0480(9) 0.031(3) Uiso 1 1 d . U .
C12 C 0.3343(7) 0.9104(5) 0.0998(9) 0.033(3) Uiso 1 1 d . U .
C4 C 0.4668(8) 0.7031(6) 0.2233(10) 0.041(3) Uiso 1 1 d . U .
C3 C 0.4793(7) 0.6897(5) 0.3487(10) 0.036(3) Uiso 1 1 d . U .
C17 C 0.2017(7) 0.8504(5) 0.2224(9) 0.032(3) Uiso 1 1 d . U .
H17A H 0.1834 0.8342 0.3073 0.038 Uiso 1 1 calc R . .
H17B H 0.1615 0.8942 0.2004 0.038 Uiso 1 1 calc R . .
C8 C 0.4349(8) 0.7354(6) 0.4267(11) 0.048(3) Uiso 1 1 d . U .
C18 C 0.2149(7) 0.9202(5) -0.0457(9) 0.032(3) Uiso 1 1 d . U .
H18 H 0.1465 0.9176 -0.0242 0.039 Uiso 1 1 calc R . .
C19 C 0.2290(8) 0.9669(6) -0.1699(10) 0.040(3) Uiso 1 1 d . U .
H19A H 0.2972 0.9730 -0.1866 0.048 Uiso 1 1 calc R . .
H19B H 0.2009 0.9389 -0.2406 0.048 Uiso 1 1 calc R . .
C7 C 0.3811(8) 0.8021(6) 0.3913(11) 0.050(3) Uiso 1 1 d . U .
H7 H 0.3568 0.8363 0.4515 0.060 Uiso 1 1 calc R . .
C20 C 0.1839(9) 1.0434(6) -0.1605(12) 0.058(3) Uiso 1 1 d . U .
H20A H 0.2032 1.0744 -0.2317 0.087 Uiso 1 1 calc GR . .
H20B H 0.2038 1.0678 -0.0829 0.087 Uiso 1 1 calc GR . .
H20C H 0.1152 1.0378 -0.1607 0.087 Uiso 1 1 calc GR . .
C24 C 0.1569(8) 0.6423(6) -0.2407(11) 0.052(3) Uiso 1 1 d . U .
H24A H 0.1591 0.6543 -0.3299 0.078 Uiso 1 1 calc GR . .
H24B H 0.0921 0.6297 -0.2169 0.078 Uiso 1 1 calc GR . .
H24C H 0.1981 0.5991 -0.2236 0.078 Uiso 1 1 calc GR . .
C2 C 0.5421(9) 0.6299(7) 0.3933(13) 0.067(4) Uiso 1 1 d . U .
H2A H 0.5496 0.5912 0.3273 0.080 Uiso 1 1 calc R . .
H2B H 0.5135 0.6051 0.4669 0.080 Uiso 1 1 calc R . .
C1 C 0.6400(8) 0.6614(7) 0.4289(12) 0.060(4) Uiso 1 1 d . U .
H1A H 0.6645 0.6922 0.3603 0.090 Uiso 1 1 calc GR . .
H1B H 0.6833 0.6194 0.4451 0.090 Uiso 1 1 calc GR . .
H1C H 0.6344 0.6926 0.5040 0.090 Uiso 1 1 calc GR . .
C9 C 0.4027(9) 0.7697(7) 0.6526(11) 0.058(3) Uiso 1 1 d . U .
H9A H 0.3365 0.7779 0.6302 0.087 Uiso 1 1 calc GR . .
H9B H 0.4347 0.8185 0.6599 0.087 Uiso 1 1 calc GR . .
H9C H 0.4061 0.7429 0.7325 0.087 Uiso 1 1 calc GR . .
O1W O 0.5000 1.0000 -0.0903(10) 0.034(2) Uiso 1 2 d DS TU P
H1W H 0.462(5) 1.010(6) -0.153(5) 0.05(3) Uiso 1 1 d D . .

loop_
_atom_type_symbol
_atom_type_description
_atom_type_scat_dispersion_real
_atom_type_scat_dispersion_imag
_atom_type_scat_source
C C 0.0033 0.0016 'International Tables Vol C Tables 4.2.6.8 and 6.1.1.4'
H H 0.0000 0.0000 'International Tables Vol C Tables 4.2.6.8 and 6.1.1.4'
O O 0.0106 0.0060 'International Tables Vol C Tables 4.2.6.8 and 6.1.1.4'

loop_
_geom_angle_atom_site_label_1
_geom_angle_atom_site_label_2
_geom_angle_atom_site_label_3
_geom_angle
C12 O6 C18 108.2(7)
C23 O7 C16 119.0(7)
C21 O9 C24 119.9(8)
C8 O1 C9 121.7(9)
C16 C15 C14 119.3(9)
C16 C15 C21 121.1(9)
C21 C15 C14 119.6(8)
O7 C23 C22 118.9(9)
O8 C23 O7 113.6(8)
O8 C23 C22 127.5(9)
C6 C5 C10 120.1(9)
C4 C5 C10 121.2(9)
C4 C5 C6 118.6(9)
O4 C13 C6 110.2(8)
O4 C13 C12 109.4(7)
O4 C13 C17 105.4(8)
C6 C13 C12 109.8(8)
C17 C13 C6 110.5(8)
C17 C13 C12 111.6(8)
C14 C11 C10 114.1(8)
C12 C11 C10 117.1(8)
C12 C11 C14 103.3(8)
O7 C16 C17 107.7(7)
C15 C16 O7 120.9(9)
C15 C16 C17 131.3(10)
C21 C22 C23 119.1(9)
O3 C10 C5 123.8(9)
O3 C10 C11 117.6(8)
C5 C10 C11 118.6(8)
C5 C6 C13 122.8(9)
C7 C6 C5 120.4(10)
C7 C6 C13 116.8(9)
C11 C14 C15 110.8(8)
C18 C14 C15 114.6(8)
C18 C14 C11 100.2(8)
O9 C21 C15 117.9(9)
O9 C21 C22 121.1(9)
C15 C21 C22 120.9(9)
O6 C12 O5 107.4(7)
O6 C12 C13 111.1(8)
O6 C12 C11 106.3(8)
O5 C12 C13 105.8(8)
O5 C12 C11 112.0(8)
C11 C12 C13 114.1(8)
O2 C4 C5 118.6(9)
O2 C4 C3 119.1(9)
C3 C4 C5 122.3(10)
C4 C3 C2 121.5(11)
C8 C3 C4 116.8(10)
C8 C3 C2 121.7(10)
C16 C17 C13 117.7(8)
O1 C8 C7 118.4(10)
C3 C8 O1 115.8(10)
C3 C8 C7 125.4(11)
O6 C18 C14 109.1(8)
O6 C18 C19 106.5(7)
C14 C18 C19 111.6(8)
C20 C19 C18 111.2(9)
C6 C7 C8 116.1(11)
C3 C2 C1 111.5(10)

loop_
_geom_bond_atom_site_label_1
_geom_bond_atom_site_label_2
_geom_bond_distance
O6 C12 1.420(11)
O6 C18 1.431(11)
O7 C23 1.385(11)
O7 C16 1.423(11)
O3 C10 1.231(10)
O9 C21 1.325(12)
O9 C24 1.482(12)
O5 C12 1.439(11)
O2 C4 1.339(12)
O8 C23 1.230(11)
O4 C13 1.429(11)
O1 C8 1.376(14)
O1 C9 1.531(14)
C15 C16 1.311(13)
C15 C14 1.591(14)
C15 C21 1.381(13)
C23 C22 1.418(13)
C5 C10 1.441(14)
C5 C6 1.414(14)
C5 C4 1.423(14)
C13 C6 1.531(14)
C13 C12 1.559(14)
C13 C17 1.501(14)
C11 C10 1.566(13)
C11 C14 1.552(13)
C11 C12 1.469(13)
C16 C17 1.508(13)
C22 C21 1.370(13)
C6 C7 1.373(14)
C14 C18 1.506(13)
C4 C3 1.377(14)
C3 C8 1.324(14)
C3 C2 1.464(15)
C8 C7 1.456(15)
C18 C19 1.582(14)
C19 C20 1.500(14)
C2 C1 1.546(16)

loop_
_geom_torsion_atom_site_label_1
_geom_torsion_atom_site_label_2
_geom_torsion_atom_site_label_3
_geom_torsion_atom_site_label_4
_geom_torsion
O6 C18 C19 C20 -64.8(11)
O7 C23 C22 C21 -0.4(14)
O7 C16 C17 C13 125.8(9)
O2 C4 C3 C8 178.8(10)
O2 C4 C3 C2 1.6(15)
O8 C23 C22 C21 177.5(10)
O4 C13 C6 C5 -153.5(9)
O4 C13 C6 C7 28.3(13)
O4 C13 C12 O6 -70.6(9)
O4 C13 C12 O5 45.6(10)
O4 C13 C12 C11 169.2(8)
O4 C13 C17 C16 -178.8(8)
O1 C8 C7 C6 179.9(10)
C15 C16 C17 C13 -51.2(16)
C15 C14 C18 O6 98.0(9)
C15 C14 C18 C19 -144.6(9)
C23 O7 C16 C15 -1.6(13)
C23 O7 C16 C17 -179.0(8)
C23 C22 C21 O9 177.8(9)
C23 C22 C21 C15 1.7(14)
C5 C6 C7 C8 -5.0(16)
C5 C4 C3 C8 1.3(16)
C5 C4 C3 C2 -176.0(10)
C13 C6 C7 C8 173.3(9)
C11 C14 C18 O6 -20.6(10)
C11 C14 C18 C19 96.7(9)
C16 O7 C23 O8 -177.9(8)
C16 O7 C23 C22 0.3(13)
C16 C15 C14 C11 58.3(12)
C16 C15 C14 C18 -54.2(13)
C16 C15 C21 O9 -179.2(10)
C16 C15 C21 C22 -3.0(15)
C10 C5 C6 C13 6.0(15)
C10 C5 C6 C7 -175.9(10)
C10 C5 C4 O2 0.4(15)
C10 C5 C4 C3 177.9(10)
C10 C11 C14 C15 39.9(11)
C10 C11 C14 C18 161.4(8)
C10 C11 C12 O6 -161.5(8)
C10 C11 C12 O5 81.4(10)
C10 C11 C12 C13 -38.8(12)
C6 C5 C10 O3 -173.3(9)
C6 C5 C10 C11 6.9(14)
C6 C5 C4 O2 -176.7(9)
C6 C5 C4 C3 0.8(16)
C6 C13 C12 O6 168.4(8)
C6 C13 C12 O5 -75.4(9)
C6 C13 C12 C11 48.2(11)
C6 C13 C17 C16 -59.8(11)
C14 C15 C16 O7 -174.8(8)
C14 C15 C16 C17 2.0(17)
C14 C15 C21 O9 -1.6(13)
C14 C15 C21 C22 174.7(9)
C14 C11 C10 O3 70.0(11)
C14 C11 C10 C5 -110.2(10)
C14 C11 C12 O6 -35.3(9)
C14 C11 C12 O5 -152.3(8)
C14 C11 C12 C13 87.5(10)
C14 C18 C19 C20 176.3(9)
C21 C15 C16 O7 2.9(15)
C21 C15 C16 C17 179.6(10)
C21 C15 C14 C11 -119.4(10)
C21 C15 C14 C18 128.1(10)
C12 O6 C18 C14 -0.1(10)
C12 O6 C18 C19 -120.7(8)
C12 C13 C6 C5 -33.0(13)
C12 C13 C6 C7 148.8(10)
C12 C13 C17 C16 62.6(11)
C12 C11 C10 O3 -169.3(8)
C12 C11 C10 C5 10.5(13)
C12 C11 C14 C15 -88.2(9)
C12 C11 C14 C18 33.2(9)
C4 C5 C10 O3 9.6(15)
C4 C5 C10 C11 -170.2(8)
C4 C5 C6 C13 -176.9(9)
C4 C5 C6 C7 1.3(15)
C4 C3 C8 O1 -178.1(10)
C4 C3 C8 C7 -5.6(17)
C4 C3 C2 C1 97.5(13)
C3 C8 C7 C6 7.6(17)
C17 C13 C6 C5 90.4(12)
C17 C13 C6 C7 -87.8(11)
C17 C13 C12 O6 45.6(10)
C17 C13 C12 O5 161.8(8)
C17 C13 C12 C11 -74.6(10)
C8 C3 C2 C1 -79.6(14)
C18 O6 C12 O5 142.7(7)
C18 O6 C12 C13 -102.0(8)
C18 O6 C12 C11 22.6(9)
C24 O9 C21 C15 -177.2(9)
C24 O9 C21 C22 6.5(14)
C2 C3 C8 O1 -0.9(16)
C2 C3 C8 C7 171.6(10)
C9 O1 C8 C3 -178.8(10)
C9 O1 C8 C7 8.1(15)

loop_
_smtbx_masks_void_nr
_smtbx_masks_void_average_x
_smtbx_masks_void_average_y
_smtbx_masks_void_average_z
_smtbx_masks_void_volume
_smtbx_masks_void_count_electrons
1 0.423 0.000 0.414 350.4 123.0
2 -0.532 0.500 0.586 350.4 123.0
